data_2226522
loop_
_publ_author_name
'Ghadermazi, Mohammad'
'Manteghi, Faranak'

_publ_section_title
;
 Hexakis(dimethyl sulfoxide-\k<i>O</i>)thallium(III) trinitrate
;
_journal_coeditor_code HY2321
_journal_issue 7
_journal_name_full 'Acta Crystallographica Section E'
_journal_page_first m812
_journal_paper_doi 10.1107/S1600536810022646
_journal_volume 66
_journal_year 2010
_chemical_formula_iupac '[Tl (C2 H6 O S)6] (N O3)3'
_chemical_formula_moiety 'C12 H36 O6 S6 Tl 3+, 3(N O3 -)'
_chemical_formula_sum 'C12 H36 N3 O15 S6 Tl'
_chemical_formula_weight 859.17
_chemical_name_systematic
;
Hexakis(dimethyl sulfoxide-\k<i>O</i>)thallium(III) trinitrate
;
_space_group_IT_number 148
_symmetry_cell_setting trigonal
_symmetry_space_group_name_Hall '-R 3'
_symmetry_space_group_name_H-M 'R -3 :H'
_atom_sites_solution_hydrogens geom
_atom_sites_solution_primary direct
_atom_sites_solution_secondary difmap
_audit_creation_method SHELXL-97
_cell_angle_alpha 90.00
_cell_angle_beta 90.00
_cell_angle_gamma 120.00
_cell_formula_units_Z 3
_cell_length_a 11.7207(9)
_cell_length_b 11.7207(9)
_cell_length_c 19.209(3)
_cell_measurement_reflns_used 1197
_cell_measurement_temperature 100(2)
_cell_measurement_theta_max 34.31
_cell_measurement_theta_min 2.27
_cell_volume 2285.3(4)
_computing_cell_refinement 'SAINT (Bruker, 2007)'
_computing_data_collection 'APEX2 (Bruker, 2007)'
_computing_data_reduction 'SAINT (Bruker, 2007)'
_computing_molecular_graphics 'SHELXTL (Sheldrick, 2008)'
_computing_publication_material 'SHELXTL (Sheldrick, 2008)'
_computing_structure_refinement 'SHELXTL (Sheldrick, 2008)'
_computing_structure_solution 'SHELXTL (Sheldrick, 2008)'
_diffrn_ambient_temperature 100(2)
_diffrn_measured_fraction_theta_full 0.994
_diffrn_measured_fraction_theta_max 0.994
_diffrn_measurement_device_type 'Bruker APEXII CCD'
_diffrn_measurement_method '\f and \w scans'
_diffrn_radiation_monochromator graphite
_diffrn_radiation_source 'fine-focus sealed tube'
_diffrn_radiation_type MoK\a
_diffrn_radiation_wavelength 0.71073
_diffrn_reflns_av_R_equivalents 0.0358
_diffrn_reflns_av_sigmaI/netI 0.0184
_diffrn_reflns_limit_h_max 16
_diffrn_reflns_limit_h_min -16
_diffrn_reflns_limit_k_max 16
_diffrn_reflns_limit_k_min -16
_diffrn_reflns_limit_l_max 27
_diffrn_reflns_limit_l_min -27
_diffrn_reflns_number 9649
_diffrn_reflns_theta_full 29.99
_diffrn_reflns_theta_max 29.99
_diffrn_reflns_theta_min 2.27
_exptl_absorpt_coefficient_mu 5.776
_exptl_absorpt_correction_T_max 0.786
_exptl_absorpt_correction_T_min 0.442
_exptl_absorpt_correction_type multi-scan
_exptl_absorpt_process_details '(SADABS; Sheldrick, 1996)'
_exptl_crystal_colour colourless
_exptl_crystal_density_diffrn 1.873
_exptl_crystal_density_method 'not measured'
_exptl_crystal_description plate
_exptl_crystal_F_000 1278
_exptl_crystal_size_max 0.23
_exptl_crystal_size_mid 0.12
_exptl_crystal_size_min 0.04
_refine_diff_density_max 1.965
_refine_diff_density_min -0.758
_refine_ls_extinction_method none
_refine_ls_goodness_of_fit_ref 0.994
_refine_ls_hydrogen_treatment constr
_refine_ls_matrix_type full
_refine_ls_number_parameters 59
_refine_ls_number_reflns 1480
_refine_ls_number_restraints 0
_refine_ls_restrained_S_all 0.994
_refine_ls_R_factor_all 0.0221
_refine_ls_R_factor_gt 0.0221
_refine_ls_shift/su_max 0.000
_refine_ls_shift/su_mean 0.000
_refine_ls_structure_factor_coef Fsqd
_refine_ls_weighting_details 'calc w=1/[\s^2^(Fo^2^)+(0.0400P)^2^+9.0000P] where P=(Fo^2^+2Fc^2^)/3'
_refine_ls_weighting_scheme calc
_refine_ls_wR_factor_gt 0.0582
_refine_ls_wR_factor_ref 0.0582
_reflns_number_gt 1480
_reflns_number_total 1480
_reflns_threshold_expression I>2\s(I)
_cod_data_source_file hy2321.cif
_cod_data_source_block I
_cod_original_sg_symbol_H-M 'R -3'
_cod_database_code 2226522
_cod_database_fobs_code 2226522

loop_
_symmetry_equiv_pos_as_xyz
'x, y, z'
'-y, x-y, z'
'-x+y, -x, z'
'x+2/3, y+1/3, z+1/3'
'-y+2/3, x-y+1/3, z+1/3'
'-x+y+2/3, -x+1/3, z+1/3'
'x+1/3, y+2/3, z+2/3'
'-y+1/3, x-y+2/3, z+2/3'
'-x+y+1/3, -x+2/3, z+2/3'
'-x, -y, -z'
'y, -x+y, -z'
'x-y, x, -z'
'-x+2/3, -y+1/3, -z+1/3'
'y+2/3, -x+y+1/3, -z+1/3'
'x-y+2/3, x+1/3, -z+1/3'
'-x+1/3, -y+2/3, -z+2/3'
'y+1/3, -x+y+2/3, -z+2/3'
'x-y+1/3, x+2/3, -z+2/3'

loop_
_atom_site_type_symbol
_atom_site_label
_atom_site_fract_x
_atom_site_fract_y
_atom_site_fract_z
_atom_site_U_iso_or_equiv
_atom_site_adp_type
_atom_site_calc_flag
_atom_site_refinement_flags
_atom_site_occupancy
_atom_site_disorder_assembly
_atom_site_disorder_group
Tl Tl1 0.6667 0.3333 0.3333 0.01735(8) Uani d S 1 . .
S S1 0.47065(6) 0.40706(7) 0.24746(4) 0.02613(15) Uani d . 1 . .
N N1 0.0000 0.0000 0.2520(2) 0.0268(8) Uani d S 1 . .
O O3 0.48799(19) 0.29141(19) 0.27294(11) 0.0235(4) Uani d . 1 . .
O O1 0.1049(2) 0.1084(2) 0.25261(16) 0.0383(5) Uani d . 1 . .
C C1 0.3450(3) 0.4021(3) 0.30137(19) 0.0333(6) Uani d . 1 . .
H H1A 0.3792 0.4312 0.3474 0.050 Uiso calc R 1 . .
H H1B 0.2722 0.3136 0.3034 0.050 Uiso calc R 1 . .
H H1C 0.3158 0.4589 0.2824 0.050 Uiso calc R 1 . .
C C2 0.3806(4) 0.3443(5) 0.16924(19) 0.0498(11) Uani d . 1 . .
H H2A 0.4345 0.3328 0.1355 0.075 Uiso calc R 1 . .
H H2B 0.3554 0.4051 0.1515 0.075 Uiso calc R 1 . .
H H2C 0.3031 0.2610 0.1783 0.075 Uiso calc R 1 . .
N N2 0.3333 0.6667 0.1861(4) 0.0280(17) Uiso d SP 0.50 . 1
O O2 0.3414(8) 0.5668(8) 0.1413(4) 0.0609(17) Uiso d P 0.50 . 1

loop_
_atom_site_aniso_label
_atom_site_aniso_U_11
_atom_site_aniso_U_22
_atom_site_aniso_U_33
_atom_site_aniso_U_12
_atom_site_aniso_U_13
_atom_site_aniso_U_23
Tl1 0.01458(8) 0.01458(8) 0.02288(12) 0.00729(4) 0.000 0.000
S1 0.0176(3) 0.0250(3) 0.0332(4) 0.0087(2) -0.0008(2) 0.0090(2)
N1 0.0221(11) 0.0221(11) 0.036(2) 0.0110(6) 0.000 0.000
O3 0.0209(9) 0.0206(8) 0.0287(9) 0.0103(7) -0.0054(7) -0.0025(7)
O1 0.0234(10) 0.0229(10) 0.0617(16) 0.0063(8) -0.0014(10) -0.0006(10)
C1 0.0278(14) 0.0317(15) 0.0436(17) 0.0173(12) -0.0005(12) -0.0059(12)
C2 0.0282(16) 0.094(3) 0.0273(15) 0.0302(19) -0.0020(12) 0.0109(18)

loop_
_atom_type_symbol
_atom_type_description
_atom_type_scat_dispersion_real
_atom_type_scat_dispersion_imag
_atom_type_scat_source
C C 0.0033 0.0016 'International Tables Vol C Tables 4.2.6.8 and 6.1.1.4'
H H 0.0000 0.0000 'International Tables Vol C Tables 4.2.6.8 and 6.1.1.4'
N N 0.0061 0.0033 'International Tables Vol C Tables 4.2.6.8 and 6.1.1.4'
O O 0.0106 0.0060 'International Tables Vol C Tables 4.2.6.8 and 6.1.1.4'
Tl Tl -2.8358 9.6688 'International Tables Vol C Tables 4.2.6.8 and 6.1.1.4'
S S 0.1246 0.1234 'International Tables Vol C Tables 4.2.6.8 and 6.1.1.4'

loop_
_geom_angle_atom_site_label_1
_geom_angle_atom_site_label_2
_geom_angle_atom_site_label_3
_geom_angle_site_symmetry_1
_geom_angle_site_symmetry_3
_geom_angle
_geom_angle_publ_flag
O3 Tl1 O3 17 18_545 95.26(7) ?
O3 Tl1 O3 17 2_655 180.0 ?
O3 Tl1 O3 18_545 2_655 84.74(7) ?
O3 Tl1 O3 17 3_665 84.74(7) ?
O3 Tl1 O3 18_545 3_665 180.0 ?
O3 Tl1 O3 2_655 3_665 95.26(7) ?
O3 Tl1 O3 17 . 84.74(7) ?
O3 Tl1 O3 18_545 . 84.74(7) ?
O3 Tl1 O3 2_655 . 95.26(7) ?
O3 Tl1 O3 3_665 . 95.26(7) ?
O3 Tl1 O3 17 16_655 95.26(7) ?
O3 Tl1 O3 18_545 16_655 95.26(7) ?
O3 Tl1 O3 2_655 16_655 84.74(7) ?
O3 Tl1 O3 3_665 16_655 84.74(7) ?
O3 Tl1 O3 . 16_655 180.0 ?
O3 S1 C2 . . 102.52(19) ?
O3 S1 C1 . . 104.88(14) ?
C2 S1 C1 . . 99.72(17) ?
O1 N1 O1 . 2 119.993(9) ?
O1 N1 O1 . 3 119.993(9) ?
O1 N1 O1 2 3 119.993(9) ?
S1 O3 Tl1 . . 119.56(11) ?
S1 C1 H1A . . 109.5 ?
S1 C1 H1B . . 109.5 ?
H1A C1 H1B . . 109.5 ?
S1 C1 H1C . . 109.5 ?
H1A C1 H1C . . 109.5 ?
H1B C1 H1C . . 109.5 ?
S1 C2 H2A . . 109.5 ?
S1 C2 H2B . . 109.5 ?
H2A C2 H2B . . 109.5 ?
S1 C2 H2C . . 109.5 ?
H2A C2 H2C . . 109.5 ?
H2B C2 H2C . . 109.5 ?
O2 N2 O2 15 14_455 119.14(17) ?
O2 N2 O2 15 13_565 119.14(17) ?
O2 N2 O2 14_455 13_565 119.13(17) ?

loop_
_geom_bond_atom_site_label_1
_geom_bond_atom_site_label_2
_geom_bond_site_symmetry_2
_geom_bond_distance
_geom_bond_publ_flag
Tl1 O3 17 2.2234(19) ?
Tl1 O3 18_545 2.2235(19) ?
Tl1 O3 2_655 2.2235(19) ?
Tl1 O3 3_665 2.2235(19) ?
Tl1 O3 . 2.2235(19) ?
Tl1 O3 16_655 2.2235(19) ?
S1 O3 . 1.547(2) ?
S1 C2 . 1.771(4) ?
S1 C1 . 1.777(3) ?
N1 O1 . 1.250(2) ?
N1 O1 2 1.250(2) ?
N1 O1 3 1.250(2) ?
C1 H1A . 0.9600 ?
C1 H1B . 0.9600 ?
C1 H1C . 0.9600 ?
C2 H2A . 0.9600 ?
C2 H2B . 0.9600 ?
C2 H2C . 0.9600 ?
N2 O2 15 1.226(8) ?
N2 O2 14_455 1.226(8) ?
N2 O2 13_565 1.226(8) ?
O2 N2 13_565 1.226(8) ?

loop_
_geom_hbond_atom_site_label_D
_geom_hbond_atom_site_label_H
_geom_hbond_atom_site_label_A
_geom_hbond_site_symmetry_A
_geom_hbond_distance_DH
_geom_hbond_distance_HA
_geom_hbond_distance_DA
_geom_hbond_angle_DHA
_geom_hbond_publ_flag
C1 H1B O1 1_555 0.96 2.42 3.311(4) 154 y
C1 H1C O2 14_455 0.96 2.54 3.448(11) 158 y
C2 H2A O1 15_555 0.96 2.55 3.380(6) 145 y
C2 H2B O2 1_555 0.96 1.99 2.915(10) 161 y
C2 H2C O1 1_555 0.96 2.55 3.423(6) 152 y

loop_
_geom_torsion_atom_site_label_1
_geom_torsion_atom_site_label_2
_geom_torsion_atom_site_label_3
_geom_torsion_atom_site_label_4
_geom_torsion_site_symmetry_1
_geom_torsion_site_symmetry_2
_geom_torsion_site_symmetry_3
_geom_torsion_site_symmetry_4
_geom_torsion
_geom_torsion_publ_flag
C2 S1 O3 Tl1 . . . . 148.95(15) ?
C1 S1 O3 Tl1 . . . . -107.29(16) ?
O3 Tl1 O3 S1 17 . . . 46.66(9) ?
O3 Tl1 O3 S1 18_545 . . . 142.45(17) ?
O3 Tl1 O3 S1 2_655 . . . -133.34(9) ?
O3 Tl1 O3 S1 3_665 . . . -37.55(17) ?
N2 N2 O2 O2 13_565 . . 15 112.8(4) ?
O2 N2 O2 O2 14_455 . . 15 -134.3(9) ?
O2 N2 O2 O2 13_565 . . 15 112.8(4) ?
O2 N2 O2 O2 3_565 . . 15 157.9(4) ?
O2 N2 O2 O2 2_665 . . 15 67.8(6) ?
N2 N2 O2 O2 13_565 . . 14_455 -112.8(4) ?
O2 N2 O2 O2 15 . . 14_455 134.3(9) ?
O2 N2 O2 O2 13_565 . . 14_455 -112.8(4) ?
O2 N2 O2 O2 3_565 . . 14_455 -67.8(6) ?
O2 N2 O2 O2 2_665 . . 14_455 -157.9(4) ?
